data_4300396
_journal_name_full 'Inorganic Chemistry'
_journal_year 2006
_chemical_formula_sum 'C34 H29 Cl2 Cu2 N11 O9'
_chemical_formula_weight 933.66
_space_group_IT_number 14
_symmetry_cell_setting monoclinic
_symmetry_space_group_name_Hall '-P 2ybc'
_symmetry_space_group_name_H-M 'P 1 21/c 1'
_cell_angle_alpha 90.00
_cell_angle_beta 94.3235(6)
_cell_angle_gamma 90.00
_cell_formula_units_Z 4
_cell_length_a 10.5476(2)
_cell_length_b 23.3966(3)
_cell_length_c 15.1012(2)
_cell_measurement_temperature 150(1)
_cell_volume 3716.04(10)
_diffrn_ambient_temperature 150(1)
_exptl_crystal_density_diffrn 1.669
_cod_depositor_comments
;
The following automatic conversions were performed:
'_symmetry_cell_setting' value 'Monoclinic' changed to 'monoclinic'
according to '/home/saulius/struct/CIF-dictionaries/cif_core.dic'
dictionary named 'cif_core.dic' version 2.4.1 from 2010-06-29.

Automatic conversion script
Id: cif_fix_enum 1527 2010-12-29 10:47:43Z saulius 
;
_cod_original_sg_symbol_H-M 'P 21/c'
_cod_database_code 4300396

loop_
_symmetry_equiv_pos_as_xyz
'x, y, z'
'-x, y+1/2, -z+1/2'
'-x, -y, -z'
'x, -y-1/2, z-1/2'

loop_
_atom_site_label
_atom_site_type_symbol
_atom_site_fract_x
_atom_site_fract_y
_atom_site_fract_z
_atom_site_U_iso_or_equiv
_atom_site_adp_type
_atom_site_occupancy
_atom_site_symmetry_multiplicity
_atom_site_calc_flag
_atom_site_refinement_flags
_atom_site_disorder_assembly
_atom_site_disorder_group
Cu1 Cu 0.24269(11) 0.04639(5) 0.14582(7) 0.0261(4) Uani 1 1 d . . .
Cu2 Cu 0.02512(11) 0.04690(5) 0.30344(8) 0.0268(4) Uani 1 1 d . . .
Cl1 Cl -0.0864(2) 0.14775(11) 0.46663(16) 0.0329(6) Uani 1 1 d . . .
Cl2 Cl -0.5460(3) 0.27400(11) 0.17271(18) 0.0351(6) Uani 1 1 d . . .
O1 O 0.4459(7) 0.0137(3) 0.1095(5) 0.048(2) Uani 1 1 d D . .
H1 H 0.4298 -0.0236 0.1389 0.073 Uiso 1 1 d D . .
H1' H 0.5095 0.0390 0.0830 0.073 Uiso 1 1 d D . .
O2 O -0.0235(8) 0.0957(4) 0.4416(5) 0.043(2) Uani 1 1 d . . .
O3 O -0.0042(11) 0.1943(4) 0.4553(8) 0.077(3) Uani 1 1 d . . .
O4 O -0.2002(9) 0.1552(5) 0.4112(6) 0.068(3) Uani 1 1 d . . .
O5 O -0.1169(8) 0.1436(3) 0.5571(5) 0.0412(19) Uani 1 1 d . . .
O6 O -0.4975(10) 0.2175(4) 0.1585(7) 0.061(3) Uani 1 1 d . . .
O7 O -0.598(2) 0.2973(6) 0.0942(7) 0.147(8) Uani 1 1 d . . .
O8 O -0.4514(11) 0.3087(5) 0.2109(14) 0.127(7) Uani 1 1 d . . .
O9 O -0.6403(12) 0.2696(6) 0.2309(10) 0.095(4) Uani 1 1 d . . .
N1 N -0.1088(8) -0.0116(3) 0.3128(5) 0.0293(19) Uani 1 1 d . . .
N2 N -0.2337(8) 0.0626(4) 0.2434(6) 0.033(2) Uani 1 1 d . . .
N3 N -0.1267(5) 0.0848(2) 0.2499(4) 0.0253(18) Uani 1 1 d . . .
N4 N 0.1117(5) 0.1140(2) 0.2576(4) 0.0294(18) Uiso 1 1 d R . .
N5 N 0.3193(8) 0.0964(3) 0.2430(5) 0.0244(17) Uani 1 1 d . . .
N6 N 0.2296(8) 0.1021(4) 0.0455(6) 0.033(2) Uani 1 1 d . . .
N7 N 0.1586(9) 0.0180(4) -0.0322(5) 0.034(2) Uani 1 1 d . . .
N8 N 0.1745(6) 0.0010(2) 0.0435(4) 0.0237(17) Uani 1 1 d . . .
N9 N 0.1945(6) -0.0209(2) 0.2112(4) 0.0303(19) Uiso 1 1 d R . .
N10 N 0.1742(7) 0.0042(3) 0.3596(5) 0.0236(17) Uani 1 1 d . . .
N11 N -0.4528(15) 0.0983(6) -0.0225(15) 0.107(6) Uani 1 1 d . . .
C1 C -0.0963(10) -0.0657(4) 0.3477(6) 0.028(2) Uani 1 1 d . . .
H1A H -0.0155 -0.0793 0.3708 0.033 Uiso 1 1 calc R . .
C2 C -0.2025(10) -0.1004(4) 0.3490(7) 0.030(2) Uani 1 1 d . . .
H2A H -0.1956 -0.1376 0.3740 0.036 Uiso 1 1 calc R . .
C3 C -0.3167(10) -0.0807(4) 0.3141(7) 0.032(2) Uani 1 1 d . . .
H3A H -0.3897 -0.1045 0.3148 0.038 Uiso 1 1 calc R . .
C4 C -0.3287(11) -0.0260(5) 0.2771(7) 0.035(2) Uani 1 1 d . . .
H4A H -0.4083 -0.0123 0.2520 0.043 Uiso 1 1 calc R . .
C5 C -0.2226(10) 0.0067(4) 0.2784(6) 0.029(2) Uani 1 1 d . . .
C6 C -0.1038(10) 0.1423(4) 0.2227(6) 0.028(2) Uani 1 1 d . . .
C7 C -0.1996(10) 0.1813(5) 0.1911(7) 0.033(2) Uani 1 1 d . . .
H7A H -0.2862 0.1700 0.1835 0.040 Uiso 1 1 calc R . .
C8 C -0.1628(11) 0.2367(5) 0.1715(7) 0.035(2) Uani 1 1 d . . .
H8A H -0.2242 0.2645 0.1516 0.042 Uiso 1 1 calc R . .
C9 C -0.0335(10) 0.2507(4) 0.1817(6) 0.028(2) Uani 1 1 d . . .
H9A H -0.0085 0.2882 0.1666 0.033 Uiso 1 1 calc R . .
C10 C 0.0578(11) 0.2132(4) 0.2121(6) 0.029(2) Uani 1 1 d . . .
H10A H 0.1443 0.2249 0.2193 0.035 Uiso 1 1 calc R . .
C11 C 0.0233(11) 0.1566(4) 0.2329(6) 0.030(2) Uani 1 1 d . . .
C12 C 0.2367(9) 0.1242(4) 0.2889(7) 0.027(2) Uani 1 1 d . . .
C13 C 0.2746(10) 0.1569(5) 0.3620(8) 0.037(3) Uani 1 1 d . . .
H13A H 0.2139 0.1779 0.3921 0.044 Uiso 1 1 calc R . .
C14 C 0.4006(11) 0.1587(5) 0.3911(8) 0.039(3) Uani 1 1 d . . .
H14A H 0.4273 0.1780 0.4446 0.047 Uiso 1 1 calc R . .
C15 C 0.4875(10) 0.1326(4) 0.3420(7) 0.031(2) Uani 1 1 d . . .
H15A H 0.5759 0.1359 0.3584 0.037 Uiso 1 1 calc R . .
C16 C 0.4445(9) 0.1011(4) 0.2676(7) 0.028(2) Uani 1 1 d . . .
H16A H 0.5044 0.0826 0.2335 0.034 Uiso 1 1 calc R . .
C17 C 0.2560(10) 0.1582(4) 0.0468(8) 0.035(2) Uani 1 1 d . . .
H17A H 0.2816 0.1765 0.1014 0.041 Uiso 1 1 calc R . .
C18 C 0.2461(12) 0.1899(5) -0.0318(8) 0.047(3) Uani 1 1 d . . .
H18A H 0.2660 0.2295 -0.0305 0.056 Uiso 1 1 calc R . .
C19 C 0.2071(12) 0.1636(6) -0.1125(8) 0.049(3) Uani 1 1 d . . .
H19A H 0.1995 0.1849 -0.1662 0.059 Uiso 1 1 calc R . .
C20 C 0.1800(11) 0.1064(5) -0.1119(8) 0.044(3) Uani 1 1 d . . .
H20A H 0.1544 0.0875 -0.1660 0.053 Uiso 1 1 calc R . .
C21 C 0.1897(10) 0.0766(5) -0.0346(7) 0.033(2) Uani 1 1 d . . .
C22 C 0.1470(10) -0.0574(4) 0.0667(6) 0.028(2) Uani 1 1 d . . .
C23 C 0.1114(11) -0.1000(5) 0.0078(7) 0.039(3) Uani 1 1 d . . .
H23A H 0.0977 -0.0909 -0.0535 0.046 Uiso 1 1 calc R . .
C24 C 0.0953(11) -0.1542(5) 0.0342(7) 0.040(3) Uani 1 1 d . . .
H24A H 0.0720 -0.1833 -0.0078 0.048 Uiso 1 1 calc R . .
C25 C 0.1140(11) -0.1673(5) 0.1274(8) 0.042(3) Uani 1 1 d . . .
H25A H 0.1009 -0.2053 0.1470 0.050 Uiso 1 1 calc R . .
C26 C 0.1499(10) -0.1264(4) 0.1876(7) 0.030(2) Uani 1 1 d . . .
H26A H 0.1652 -0.1360 0.2486 0.036 Uiso 1 1 calc R . .
C27 C 0.1650(10) -0.0683(5) 0.1591(7) 0.030(2) Uani 1 1 d . . .
C28 C 0.2375(9) -0.0287(4) 0.3045(5) 0.0185(18) Uani 1 1 d . . .
C29 C 0.3365(10) -0.0640(4) 0.3361(6) 0.030(2) Uani 1 1 d . . .
H29A H 0.3762 -0.0886 0.2965 0.036 Uiso 1 1 calc R . .
C30 C 0.3770(10) -0.0634(4) 0.4244(7) 0.031(2) Uani 1 1 d . . .
H30A H 0.4465 -0.0865 0.4466 0.037 Uiso 1 1 calc R . .
C31 C 0.3137(10) -0.0281(5) 0.4809(6) 0.035(2) Uani 1 1 d . . .
H31A H 0.3383 -0.0275 0.5427 0.042 Uiso 1 1 calc R . .
C32 C 0.2148(10) 0.0061(5) 0.4465(7) 0.035(2) Uani 1 1 d . . .
H32A H 0.1747 0.0315 0.4848 0.042 Uiso 1 1 calc R . .
C33 C -0.4373(15) 0.1469(7) -0.0396(15) 0.082(6) Uani 1 1 d . . .
C34 C -0.4150(16) 0.2085(7) -0.0550(13) 0.076(5) Uani 1 1 d . . .
H34A H -0.3237 0.2154 -0.0572 0.114 Uiso 1 1 calc R . .
H34B H -0.4471 0.2309 -0.0066 0.114 Uiso 1 1 calc R . .
H34C H -0.4595 0.2200 -0.1115 0.114 Uiso 1 1 calc R . .

loop_
_atom_site_aniso_label
_atom_site_aniso_U_11
_atom_site_aniso_U_22
_atom_site_aniso_U_33
_atom_site_aniso_U_23
_atom_site_aniso_U_13
_atom_site_aniso_U_12
Cu1 0.0314(7) 0.0264(7) 0.0204(6) 0.0019(5) 0.0008(5) 0.0002(5)
Cu2 0.0267(7) 0.0285(7) 0.0249(7) -0.0004(5) 0.0004(5) 0.0024(5)
Cl1 0.0280(13) 0.0461(15) 0.0246(12) -0.0089(10) 0.0017(9) 0.0054(11)
Cl2 0.0364(14) 0.0296(13) 0.0398(14) 0.0044(11) 0.0067(11) 0.0010(11)
O1 0.038(5) 0.061(6) 0.045(5) -0.009(4) 0.003(4) 0.013(4)
O2 0.045(5) 0.056(5) 0.028(4) -0.016(4) 0.000(3) 0.017(4)
O3 0.078(7) 0.059(6) 0.100(9) -0.008(6) 0.050(7) -0.007(5)
O4 0.046(5) 0.120(9) 0.036(5) -0.016(5) -0.015(4) 0.037(6)
O5 0.053(5) 0.049(5) 0.022(4) -0.013(3) 0.007(3) 0.006(4)
O6 0.065(6) 0.038(5) 0.078(7) 0.004(4) -0.010(5) 0.022(4)
O7 0.29(2) 0.106(10) 0.041(6) 0.006(6) 0.004(9) 0.125(13)
O8 0.052(7) 0.052(7) 0.27(2) -0.036(10) -0.009(10) -0.003(5)
O9 0.071(8) 0.108(10) 0.114(10) 0.014(8) 0.055(7) 0.011(7)
N1 0.040(5) 0.028(4) 0.020(4) -0.005(3) 0.007(4) -0.011(4)
N2 0.030(5) 0.044(5) 0.024(4) -0.006(4) 0.002(4) 0.002(4)
N3 0.023(4) 0.038(5) 0.014(4) -0.006(3) 0.000(3) 0.004(4)
N5 0.031(4) 0.020(4) 0.021(4) 0.002(3) -0.004(3) -0.003(3)
N6 0.027(4) 0.032(5) 0.040(5) 0.005(4) 0.009(4) 0.000(4)
N7 0.047(5) 0.037(5) 0.018(4) -0.003(4) 0.003(4) 0.004(4)
N8 0.028(4) 0.032(4) 0.011(4) -0.004(3) 0.001(3) 0.007(3)
N10 0.019(4) 0.037(4) 0.014(4) 0.002(3) 0.003(3) 0.003(3)
N11 0.068(10) 0.056(9) 0.20(2) 0.001(11) 0.038(11) 0.013(7)
C1 0.038(6) 0.025(5) 0.019(5) 0.003(4) 0.003(4) 0.000(4)
C2 0.037(6) 0.025(5) 0.029(5) 0.006(4) 0.008(4) 0.000(4)
C3 0.031(6) 0.031(5) 0.034(6) 0.001(4) 0.006(4) 0.005(4)
C4 0.041(6) 0.032(6) 0.033(6) -0.001(5) 0.002(5) 0.008(5)
C5 0.045(6) 0.026(5) 0.016(4) 0.001(4) -0.001(4) 0.010(4)
C6 0.050(6) 0.018(5) 0.018(5) 0.001(4) 0.007(4) 0.007(4)
C7 0.034(6) 0.042(6) 0.026(5) -0.009(4) 0.005(4) -0.012(5)
C8 0.038(6) 0.033(6) 0.033(6) 0.001(4) 0.001(5) 0.013(5)
C9 0.038(6) 0.021(5) 0.025(5) 0.006(4) 0.004(4) -0.002(4)
C10 0.043(6) 0.018(5) 0.026(5) -0.004(4) 0.005(4) 0.000(4)
C11 0.047(6) 0.023(5) 0.019(5) -0.006(4) 0.004(4) -0.003(4)
C12 0.022(5) 0.024(5) 0.035(5) -0.008(4) -0.001(4) 0.004(4)
C13 0.030(6) 0.038(6) 0.043(6) -0.019(5) 0.000(5) -0.001(5)
C14 0.045(7) 0.034(6) 0.037(6) -0.011(5) -0.004(5) -0.002(5)
C15 0.026(5) 0.032(5) 0.034(6) 0.001(4) -0.006(4) -0.008(4)
C16 0.024(5) 0.029(5) 0.031(5) 0.000(4) 0.004(4) -0.003(4)
C17 0.034(6) 0.023(5) 0.047(6) -0.003(5) 0.008(5) 0.000(4)
C18 0.053(7) 0.042(7) 0.044(7) 0.012(5) -0.001(6) -0.001(6)
C19 0.050(7) 0.054(8) 0.043(7) 0.018(6) 0.006(6) 0.001(6)
C20 0.043(7) 0.054(7) 0.036(6) 0.014(5) 0.012(5) 0.019(6)
C21 0.029(5) 0.036(6) 0.033(6) -0.003(5) -0.001(4) 0.001(4)
C22 0.028(5) 0.030(5) 0.026(5) 0.002(4) 0.004(4) 0.004(4)
C23 0.039(6) 0.045(7) 0.032(6) 0.004(5) 0.008(5) 0.006(5)
C24 0.041(6) 0.045(7) 0.034(6) -0.020(5) 0.004(5) -0.002(5)
C25 0.040(6) 0.049(7) 0.038(6) 0.003(5) 0.013(5) -0.004(5)
C26 0.038(6) 0.027(5) 0.024(5) 0.002(4) 0.003(4) -0.007(4)
C27 0.028(5) 0.036(6) 0.027(5) 0.008(4) 0.008(4) 0.002(4)
C28 0.031(5) 0.019(4) 0.006(4) 0.004(3) 0.005(3) -0.002(4)
C29 0.041(6) 0.031(5) 0.017(5) 0.006(4) 0.003(4) 0.012(4)
C30 0.031(6) 0.032(5) 0.028(5) 0.005(4) -0.003(4) 0.007(4)
C31 0.033(6) 0.057(7) 0.014(5) 0.000(4) -0.002(4) 0.002(5)
C32 0.038(6) 0.043(6) 0.024(5) -0.004(4) 0.001(4) 0.013(5)
C33 0.048(9) 0.057(10) 0.143(17) -0.018(10) 0.026(10) 0.010(7)
C34 0.073(11) 0.060(9) 0.099(13) -0.012(9) 0.029(9) 0.025(8)

loop_
_geom_bond_atom_site_label_1
_geom_bond_atom_site_label_2
_geom_bond_distance
_geom_bond_site_symmetry_2
_geom_bond_publ_flag
Cu1 N9 1.946(6) . ?
Cu1 N8 1.966(6) . ?
Cu1 N6 1.996(9) . ?
Cu1 N5 2.000(8) . ?
Cu1 O1 2.378(7) . ?
Cu2 N3 1.952(6) . ?
Cu2 N4 1.968(6) . ?
Cu2 N1 1.979(8) . ?
Cu2 N10 1.997(8) . ?
Cu2 O2 2.465(7) . ?
Cl1 O3 1.410(11) . ?
Cl1 O4 1.421(9) . ?
Cl1 O5 1.430(8) . ?
Cl1 O2 1.452(8) . ?
Cl2 O8 1.378(13) . ?
Cl2 O9 1.380(11) . ?
Cl2 O7 1.382(12) . ?
Cl2 O6 1.439(9) . ?
N1 C5 1.342(14) . ?
N1 C1 1.375(13) . ?
N2 N3 1.239(11) . ?
N2 C5 1.411(13) . ?
N3 C6 1.431(11) . ?
N4 C12 1.387(11) . ?
N4 C11 1.396(12) . ?
N5 C12 1.325(12) . ?
N5 C16 1.348(13) . ?
N6 C17 1.341(13) . ?
N6 C21 1.386(14) . ?
N7 N8 1.209(10) . ?
N7 C21 1.410(14) . ?
N8 C22 1.447(11) . ?
N9 C27 1.381(12) . ?
N9 C28 1.459(10) . ?
N10 C28 1.347(12) . ?
N10 C32 1.350(13) . ?
N11 C33 1.18(2) . ?
C1 C2 1.384(14) . ?
C2 C3 1.358(15) . ?
C3 C4 1.399(15) . ?
C4 C5 1.355(16) . ?
C6 C11 1.380(15) . ?
C6 C7 1.418(15) . ?
C7 C8 1.392(15) . ?
C8 C9 1.399(15) . ?
C9 C10 1.356(14) . ?
C10 C11 1.417(14) . ?
C12 C13 1.377(14) . ?
C13 C14 1.368(16) . ?
C14 C15 1.366(16) . ?
C15 C16 1.390(14) . ?
C17 C18 1.396(16) . ?
C18 C19 1.398(18) . ?
C19 C20 1.368(18) . ?
C20 C21 1.359(16) . ?
C22 C23 1.368(15) . ?
C22 C27 1.417(14) . ?
C23 C24 1.345(16) . ?
C24 C25 1.439(16) . ?
C25 C26 1.355(16) . ?
C26 C27 1.437(14) . ?
C28 C29 1.388(13) . ?
C29 C30 1.370(14) . ?
C30 C31 1.394(15) . ?
C31 C32 1.385(15) . ?
C33 C34 1.48(2) . ?
